data_1549993
loop_
_publ_author_name
'Hinatsu, Y.'
'Doi, Y.'

_publ_section_title
;
 Phase transitions of Sm3NbO7, (Sm1-xLnx)3NbO7 (Ln=Nd,Eu) and Sm3TaO7 with
 fluorite-related structure : structure at 1473 K
;
_journal_name_full 'Journal of the Ceramic Society of Japan'
_journal_page_first 743
_journal_page_last 749
_journal_volume 126
_journal_year 2018
_chemical_formula_sum 'Eu0.6 Nb O7 Sm2.4'
_chemical_name_common '(Sm0.8Eu0.2)NbO7 at 1473 K'
_space_group_IT_number 62
_space_group_name_H-M_alt 'P n m a'
_symmetry_space_group_name_Hall '-P 2ac 2n'
_symmetry_space_group_name_H-M 'P n m a'
_cell_angle_alpha 90
_cell_angle_beta 90
_cell_angle_gamma 90
_cell_formula_units_Z 4
_cell_length_a 7.6451(2)
_cell_length_b 10.8612(4)
_cell_length_c 7.5613(3)
_cell_volume 627.85(4)
_diffrn_ambient_temperature 1473
_cod_data_source_file SmEu3NbO7-1473K.cif
_cod_data_source_block SmEu3NbO7-1473K
_cod_original_formula_sum 'Sm2.4 Eu0.6 Nb1 O7'
_cod_database_code 1549993

loop_
_space_group_symop_operation_xyz
'x, y, z'
'-x, -y, -z'
'-x+1/2, -y, z+1/2'
'x+1/2, y, -z+1/2'
'-x, y+1/2, -z'
'x, -y+1/2, z'
'x+1/2, -y+1/2, -z+1/2'
'-x+1/2, y+1/2, z+1/2'

loop_
_atom_site_label
_atom_site_occupancy
_atom_site_fract_x
_atom_site_fract_y
_atom_site_fract_z
_atom_site_adp_type
_atom_site_B_iso_or_equiv
_atom_site_type_symbol
Sm1 0.8 0.9927(3) 0.250000 0.7439(13) Biso 1.78(5) Sm
Eu1 0.2 0.9927(3) 0.250000 0.7439(13) Biso 1.78(5) Eu
Sm2 0.8 0.2494(1) 0.4815(2) 0.4611(3) Biso 1.78 Sm
Eu2 0.2 0.2494(1) 0.4815(2) 0.4611(3) Biso 1.78 Eu
Nb 1.0 0.0026(17) 0.250000 0.2415(18) Biso 1.27(14) Nb
O1 1.0 0.984(4) 0.350(3) 0.463(4) Biso 1.30(30) O
O2 1.0 0.956(2) 0.876(3) 0.940(4) Biso 1.30 O
O3 1.0 0.245(7) 0.394(12) 0.725(3) Biso 1.30 O
O4 1.0 0.200(6) 0.250000 0.307(3) Biso 1.30 O
